data_4506148
loop_
_publ_author_name
'Batsanov, Andrei S.'
'Howard, Judith A. K.'
'Albesa-Jov\'e, David'
'Collings, Jonathan C.'
'Liu, Zhiqiang'
'Mkhalid, Ibraheem A. I.'
'Thibault, Marie-H\'el\`ene'
'Marder, Todd B.'

_publ_section_title
;
 Structural Versatility of
 Pyrene-2-(4,4,5,5-tetramethyl-[1,3,2]dioxaborolane) and
 Pyrene-2,7-bis(4,4,5,5-tetramethyl-[1,3,2]dioxaborolane)
;
_journal_issue 6
_journal_name_full 'Crystal Growth &amp; Design'
_journal_page_first 2794
_journal_paper_doi 10.1021/cg201554t
_journal_volume 12
_journal_year 2012
_chemical_formula_moiety 'C22 H21 B O2,C6 F6'
_chemical_formula_sum 'C28 H21 B F6 O2'
_chemical_formula_weight 514.26
_chemical_name_systematic
; 4,4,5,5-Tetramethyl-2-pyren-2-yl-[1,3,2]dioxaborolane : 
hexafluorobenzene molecular complex (1:1) 
;
_space_group_IT_number 86
_symmetry_cell_setting tetragonal
_symmetry_space_group_name_Hall '-P 4bc'
_symmetry_space_group_name_H-M 'P 42/n :2'
_atom_sites_solution_hydrogens geom
_atom_sites_solution_primary direct
_atom_sites_solution_secondary difmap
_audit_creation_method SHELXL-97
_cell_angle_alpha 90.00
_cell_angle_beta 90.00
_cell_angle_gamma 90.00
_cell_formula_units_Z 8
_cell_length_a 26.5783(19)
_cell_length_b 26.5783(19)
_cell_length_c 6.7405(10)
_cell_measurement_reflns_used 1013
_cell_measurement_temperature 120(2)
_cell_measurement_theta_max 20.87
_cell_measurement_theta_min 2.42
_cell_volume 4761.5(9)
_computing_cell_refinement 'SAINT version 6.45A (Bruker, 2003)'
_computing_data_collection 'SMART version 5.049 (Bruker, 1998)'
_computing_data_reduction 'SAINT version 6.45A (Bruker, 2003)'
_computing_molecular_graphics 'SHELXTL version 6.14 (Bruker, 2003)'
_computing_publication_material 'SHELXTL version 6.14 (Bruker, 2003)'
_computing_structure_refinement 'SHELXTL version 6.14 (Bruker, 2003)'
_computing_structure_solution 'SHELXTL version 6.14 (Bruker, 2003)'
_diffrn_ambient_temperature 120(2)
_diffrn_detector_area_resol_mean 8
_diffrn_measured_fraction_theta_full 0.999
_diffrn_measured_fraction_theta_max 0.999
_diffrn_measurement_device_type 'Siemens SMART 1000 CCD area detector'
_diffrn_measurement_method '\w scans'
_diffrn_radiation_monochromator graphite
_diffrn_radiation_source 'fine-focus sealed tube'
_diffrn_radiation_type MoK\a
_diffrn_radiation_wavelength 0.71073
_diffrn_reflns_av_R_equivalents 0.1110
_diffrn_reflns_av_sigmaI/netI 0.0704
_diffrn_reflns_limit_h_max 23
_diffrn_reflns_limit_h_min -31
_diffrn_reflns_limit_k_max 31
_diffrn_reflns_limit_k_min -31
_diffrn_reflns_limit_l_max 7
_diffrn_reflns_limit_l_min -8
_diffrn_reflns_number 24260
_diffrn_reflns_theta_full 25.00
_diffrn_reflns_theta_max 25.00
_diffrn_reflns_theta_min 1.53
_diffrn_standards_number 0
_exptl_absorpt_coefficient_mu 0.120
_exptl_absorpt_correction_type none
_exptl_crystal_colour colourless
_exptl_crystal_density_diffrn 1.435
_exptl_crystal_density_method 'not measured'
_exptl_crystal_description needle
_exptl_crystal_F_000 2112
_exptl_crystal_size_max 0.5
_exptl_crystal_size_mid 0.1
_exptl_crystal_size_min 0.1
_refine_diff_density_max 0.150
_refine_diff_density_min -0.156
_refine_diff_density_rms 0.040
_refine_ls_extinction_method none
_refine_ls_goodness_of_fit_ref 1.128
_refine_ls_hydrogen_treatment constr
_refine_ls_matrix_type full
_refine_ls_number_parameters 376
_refine_ls_number_reflns 4179
_refine_ls_number_restraints 16
_refine_ls_restrained_S_all 1.128
_refine_ls_R_factor_all 0.1459
_refine_ls_R_factor_gt 0.0802
_refine_ls_shift/su_max 0.000
_refine_ls_shift/su_mean 0.000
_refine_ls_structure_factor_coef Fsqd
_refine_ls_weighting_details 'calc w=1/[\s^2^(Fo^2^)+(0.0059P)^2^+5.1914P] where P=(Fo^2^+2Fc^2^)/3'
_refine_ls_weighting_scheme calc
_refine_ls_wR_factor_gt 0.1054
_refine_ls_wR_factor_ref 0.1216
_reflns_number_gt 2451
_reflns_number_total 4179
_reflns_threshold_expression I>2\s(I)
_cod_data_source_file cg201554t_si_002.cif
_cod_data_source_block 2.HFB
_cod_depositor_comments
;
The following automatic conversions were performed:

'_symmetry_cell_setting' value 'Tetragonal' changed to 'tetragonal'
according to /home/saulius/struct/CIF-dictionaries/cif_core.dic
dictionary named 'cif_core.dic' version 2.4.1 from 2010-06-29.

Automatic conversion script
Id: cif_fix_values 1891 2012-01-12 08:04:46Z andrius 
;
_cod_original_sg_symbol_H-M 'P 42/n'
_cod_database_code 4506148

loop_
_symmetry_equiv_pos_as_xyz
'x, y, z'
'-x+1/2, -y+1/2, z'
'-y, x+1/2, z+1/2'
'y+1/2, -x, z+1/2'
'-x, -y, -z'
'x-1/2, y-1/2, -z'
'y, -x-1/2, -z-1/2'
'-y-1/2, x, -z-1/2'

loop_
_atom_site_label
_atom_site_type_symbol
_atom_site_fract_x
_atom_site_fract_y
_atom_site_fract_z
_atom_site_U_iso_or_equiv
_atom_site_adp_type
_atom_site_occupancy
_atom_site_symmetry_multiplicity
_atom_site_calc_flag
_atom_site_refinement_flags
_atom_site_disorder_assembly
_atom_site_disorder_group
O1 O 0.33280(9) 0.63746(8) 0.1350(4) 0.0452(7) Uani 1 1 d . . .
O2 O 0.41738(9) 0.62216(9) 0.1374(4) 0.0441(7) Uani 1 1 d . . .
C1 C 0.31312(13) 0.52452(13) 0.0840(5) 0.0338(9) Uani 1 1 d . A .
H1 H 0.2849 0.5464 0.0823 0.041 Uiso 1 1 d R . .
C2 C 0.36108(13) 0.54489(13) 0.1064(5) 0.0342(9) Uani 1 1 d . . .
C3 C 0.40235(14) 0.51243(14) 0.1096(5) 0.0401(10) Uani 1 1 d . A .
H3 H 0.4352 0.5261 0.1233 0.048 Uiso 1 1 d R . .
C4 C 0.43897(17) 0.42660(17) 0.0978(5) 0.0586(13) Uani 1 1 d . A .
H4 H 0.4720 0.4394 0.1158 0.070 Uiso 1 1 d R . .
C5 C 0.4314(2) 0.37583(19) 0.0762(6) 0.0748(16) Uani 1 1 d . . .
H5 H 0.4597 0.3539 0.0800 0.090 Uiso 1 1 d R . .
C6 C 0.3759(3) 0.3033(2) 0.0227(8) 0.102(2) Uani 1 1 d . . .
H6 H 0.4041 0.2813 0.0223 0.122 Uiso 1 1 d R . .
C7 C 0.3279(4) 0.2843(2) -0.0015(9) 0.120(3) Uani 1 1 d . . .
H7 H 0.3236 0.2490 -0.0168 0.144 Uiso 1 1 d R . .
C8 C 0.2861(3) 0.31523(18) -0.0042(8) 0.098(2) Uani 1 1 d . . .
H8 H 0.2536 0.3011 -0.0209 0.117 Uiso 1 1 d R . .
C9 C 0.25026(19) 0.40096(16) 0.0164(6) 0.0641(13) Uani 1 1 d . . .
H9 H 0.2173 0.3879 -0.0003 0.077 Uiso 1 1 d R . .
C10 C 0.25619(16) 0.45115(15) 0.0381(6) 0.0499(11) Uani 1 1 d . A .
H10 H 0.2275 0.4725 0.0363 0.060 Uiso 1 1 d R . .
C11 C 0.30533(15) 0.47260(13) 0.0641(5) 0.0402(10) Uani 1 1 d . . .
C12 C 0.34756(17) 0.44025(14) 0.0680(5) 0.0442(10) Uani 1 1 d . A .
C13 C 0.39654(16) 0.46041(15) 0.0931(5) 0.0447(10) Uani 1 1 d . . .
C14 C 0.3403(2) 0.38725(14) 0.0453(6) 0.0534(12) Uani 1 1 d . . .
C15 C 0.2915(2) 0.36709(16) 0.0176(7) 0.0668(15) Uani 1 1 d . A .
C16 C 0.3826(2) 0.35495(17) 0.0480(6) 0.0728(16) Uani 1 1 d . A .
C17A C 0.3596(3) 0.6862(4) 0.1801(14) 0.033(3) Uiso 0.50 1 d PD A 1
C18A C 0.4147(3) 0.6771(3) 0.1202(12) 0.037(2) Uiso 0.50 1 d PD A 1
C19A C 0.3344(4) 0.7277(3) 0.0606(18) 0.071(3) Uani 0.50 1 d PD A 1
H191 H 0.2985 0.7286 0.0932 0.106 Uiso 0.50 1 d PR A 1
H192 H 0.3386 0.7210 -0.0814 0.106 Uiso 0.50 1 d PR A 1
H193 H 0.3498 0.7602 0.0934 0.106 Uiso 0.50 1 d PR A 1
C20A C 0.3499(3) 0.6931(4) 0.3969(12) 0.057(2) Uani 0.50 1 d PD A 1
H201 H 0.3661 0.6661 0.4726 0.085 Uiso 0.50 1 d PR A 1
H202 H 0.3135 0.6923 0.4200 0.085 Uiso 0.50 1 d PR A 1
H203 H 0.3634 0.7256 0.4398 0.085 Uiso 0.50 1 d PR A 1
C21A C 0.4280(4) 0.6889(4) -0.0935(12) 0.075(3) Uani 0.50 1 d PD A 1
H211 H 0.4009 0.6775 -0.1816 0.112 Uiso 0.50 1 d PR A 1
H212 H 0.4593 0.6715 -0.1281 0.112 Uiso 0.50 1 d PR A 1
H213 H 0.4326 0.7253 -0.1087 0.112 Uiso 0.50 1 d PR A 1
C22A C 0.4532(4) 0.6998(4) 0.2591(16) 0.067(3) Uani 0.50 1 d PD A 1
H221 H 0.4870 0.6908 0.2126 0.100 Uiso 0.50 1 d PR A 1
H222 H 0.4482 0.6867 0.3937 0.100 Uiso 0.50 1 d PR A 1
H223 H 0.4496 0.7364 0.2600 0.100 Uiso 0.50 1 d PR A 1
C17B C 0.3548(3) 0.6861(4) 0.1323(15) 0.037(4) Uiso 0.50 1 d PD A 2
C18B C 0.4097(3) 0.6734(3) 0.2059(16) 0.047(3) Uiso 0.50 1 d PD A 2
C19B C 0.3512(4) 0.7023(3) -0.0792(14) 0.063(3) Uani 0.50 1 d PD A 2
H194 H 0.3158 0.7040 -0.1201 0.095 Uiso 0.50 1 d PR A 2
H195 H 0.3691 0.6780 -0.1630 0.095 Uiso 0.50 1 d PR A 2
H196 H 0.3667 0.7355 -0.0933 0.095 Uiso 0.50 1 d PR A 2
C20B C 0.3276(4) 0.7225(3) 0.2704(17) 0.064(3) Uani 0.50 1 d PD A 2
H204 H 0.2942 0.7308 0.2177 0.095 Uiso 0.50 1 d PR A 2
H205 H 0.3475 0.7534 0.2835 0.095 Uiso 0.50 1 d PR A 2
H206 H 0.3239 0.7066 0.4008 0.095 Uiso 0.50 1 d PR A 2
C21B C 0.4503(4) 0.7064(4) 0.1145(19) 0.067(3) Uani 0.50 1 d P A 2
H214 H 0.4835 0.6962 0.1633 0.100 Uiso 0.50 1 d PR A 2
H215 H 0.4440 0.7416 0.1503 0.100 Uiso 0.50 1 d PR A 2
H216 H 0.4492 0.7028 -0.0301 0.100 Uiso 0.50 1 d PR A 2
C22B C 0.4174(4) 0.6709(3) 0.4284(13) 0.065(3) Uani 0.50 1 d P A 2
H224 H 0.4486 0.6527 0.4585 0.097 Uiso 0.50 1 d PR A 2
H225 H 0.3889 0.6532 0.4887 0.097 Uiso 0.50 1 d PR A 2
H226 H 0.4195 0.7051 0.4820 0.097 Uiso 0.50 1 d PR A 2
B1 B 0.37005(16) 0.60230(16) 0.1255(6) 0.0356(10) Uani 1 1 d . A .
F1 F 0.43662(9) 0.37496(9) 0.5863(3) 0.0655(7) Uani 1 1 d . . .
F2 F 0.33554(9) 0.37782(9) 0.5317(3) 0.0626(7) Uani 1 1 d . . .
F3 F 0.28637(8) 0.46703(8) 0.5392(3) 0.0569(6) Uani 1 1 d . . .
F4 F 0.33755(8) 0.55394(8) 0.5986(3) 0.0549(6) Uani 1 1 d . . .
F5 F 0.43818(9) 0.55125(9) 0.6594(4) 0.0642(7) Uani 1 1 d . . .
F6 F 0.48783(9) 0.46180(9) 0.6549(4) 0.0692(7) Uani 1 1 d . . .
C23 C 0.41245(17) 0.41941(16) 0.5898(6) 0.0501(11) Uani 1 1 d . . .
C24 C 0.36137(17) 0.42074(15) 0.5625(6) 0.0465(11) Uani 1 1 d . . .
C25 C 0.33645(15) 0.46588(16) 0.5671(5) 0.0434(10) Uani 1 1 d . . .
C26 C 0.36214(16) 0.51009(15) 0.5972(5) 0.0436(10) Uani 1 1 d . . .
C27 C 0.41322(16) 0.50820(16) 0.6256(6) 0.0460(10) Uani 1 1 d . . .
C28 C 0.43818(16) 0.46314(17) 0.6223(6) 0.0480(11) Uani 1 1 d . . .

loop_
_atom_site_aniso_label
_atom_site_aniso_U_11
_atom_site_aniso_U_22
_atom_site_aniso_U_33
_atom_site_aniso_U_23
_atom_site_aniso_U_13
_atom_site_aniso_U_12
O1 0.0384(15) 0.0275(14) 0.070(2) -0.0049(14) -0.0048(14) 0.0016(12)
O2 0.0393(16) 0.0393(16) 0.0538(18) -0.0072(14) 0.0002(14) 0.0022(13)
C1 0.043(2) 0.032(2) 0.026(2) 0.0027(17) -0.0052(18) 0.0108(18)
C2 0.039(2) 0.037(2) 0.026(2) -0.0019(18) -0.0026(17) 0.0121(19)
C3 0.048(3) 0.047(3) 0.025(2) 0.0012(19) -0.0005(19) 0.009(2)
C4 0.078(3) 0.071(3) 0.027(2) 0.002(2) 0.009(2) 0.041(3)
C5 0.128(5) 0.062(4) 0.034(3) 0.011(3) 0.016(3) 0.057(4)
C6 0.203(8) 0.048(4) 0.055(4) 0.004(3) 0.023(5) 0.051(4)
C7 0.251(10) 0.031(4) 0.077(5) -0.002(3) 0.024(6) 0.011(5)
C8 0.185(7) 0.031(3) 0.077(4) -0.007(3) 0.005(4) -0.015(4)
C9 0.101(4) 0.038(3) 0.053(3) 0.002(2) -0.012(3) -0.018(3)
C10 0.064(3) 0.048(3) 0.038(2) 0.004(2) -0.009(2) -0.006(2)
C11 0.063(3) 0.029(2) 0.029(2) 0.0020(17) -0.002(2) 0.005(2)
C12 0.079(3) 0.034(2) 0.019(2) 0.0033(17) 0.000(2) 0.016(2)
C13 0.062(3) 0.050(3) 0.021(2) 0.0036(19) 0.001(2) 0.025(2)
C14 0.109(4) 0.028(3) 0.024(2) 0.0034(18) 0.005(2) 0.017(3)
C15 0.127(5) 0.031(3) 0.042(3) -0.001(2) -0.001(3) -0.006(3)
C16 0.150(5) 0.041(3) 0.028(3) 0.004(2) 0.015(3) 0.035(3)
C19A 0.065(7) 0.051(6) 0.096(9) 0.017(6) -0.036(7) 0.000(5)
C20A 0.039(5) 0.065(6) 0.066(7) -0.013(5) 0.011(5) -0.007(5)
C21A 0.074(7) 0.100(8) 0.049(6) 0.023(6) 0.011(5) -0.002(6)
C22A 0.063(7) 0.069(8) 0.068(8) -0.007(7) -0.026(7) -0.019(6)
C19B 0.073(7) 0.026(5) 0.091(8) 0.005(5) 0.009(6) -0.010(5)
C20B 0.070(7) 0.021(5) 0.100(9) -0.012(5) 0.037(6) 0.001(5)
C21B 0.040(6) 0.043(6) 0.118(11) 0.003(8) 0.023(8) -0.004(5)
C22B 0.080(7) 0.042(5) 0.071(7) -0.016(5) -0.002(6) -0.020(5)
B1 0.041(3) 0.041(3) 0.026(2) -0.002(2) -0.002(2) 0.002(2)
F1 0.0904(19) 0.0643(16) 0.0417(14) 0.0034(13) 0.0043(13) 0.0435(15)
F2 0.0885(19) 0.0538(16) 0.0456(15) -0.0081(13) -0.0069(13) 0.0110(14)
F3 0.0572(16) 0.0664(16) 0.0471(14) -0.0013(12) -0.0036(12) 0.0130(13)
F4 0.0695(16) 0.0507(15) 0.0445(14) 0.0072(12) 0.0073(12) 0.0242(12)
F5 0.0648(16) 0.0688(17) 0.0592(16) 0.0089(14) 0.0071(14) -0.0019(14)
F6 0.0528(16) 0.099(2) 0.0561(16) 0.0171(15) 0.0048(13) 0.0235(14)
C23 0.062(3) 0.058(3) 0.030(2) 0.004(2) 0.005(2) 0.032(3)
C24 0.071(3) 0.044(3) 0.024(2) -0.0029(19) -0.001(2) 0.008(3)
C25 0.045(3) 0.059(3) 0.027(2) -0.001(2) -0.0033(19) 0.022(2)
C26 0.061(3) 0.042(3) 0.027(2) 0.007(2) 0.006(2) 0.018(2)
C27 0.056(3) 0.051(3) 0.031(2) 0.007(2) 0.005(2) 0.004(2)
C28 0.049(3) 0.063(3) 0.031(2) 0.008(2) 0.003(2) 0.020(2)

loop_
_atom_type_symbol
_atom_type_description
_atom_type_scat_dispersion_real
_atom_type_scat_dispersion_imag
_atom_type_scat_source
C C 0.0033 0.0016 'International Tables Vol C Tables 4.2.6.8 and 6.1.1.4'
H H 0.0000 0.0000 'International Tables Vol C Tables 4.2.6.8 and 6.1.1.4'
B B 0.0013 0.0007 'International Tables Vol C Tables 4.2.6.8 and 6.1.1.4'
O O 0.0106 0.0060 'International Tables Vol C Tables 4.2.6.8 and 6.1.1.4'
F F 0.0171 0.0103 'International Tables Vol C Tables 4.2.6.8 and 6.1.1.4'

loop_
_geom_angle_atom_site_label_1
_geom_angle_atom_site_label_2
_geom_angle_atom_site_label_3
_geom_angle
B1 O1 C17B 108.9(4)
B1 O1 C17A 104.8(4)
B1 O2 C18B 104.5(4)
B1 O2 C18A 109.6(4)
C2 C1 C11 121.9(3)
C1 C2 C3 118.7(3)
C1 C2 B1 122.2(3)
C3 C2 B1 119.1(3)
C2 C3 C13 121.6(4)
C5 C4 C13 119.8(5)
C4 C5 C16 122.0(4)
C7 C6 C16 119.5(6)
C6 C7 C8 121.7(6)
C7 C8 C15 120.3(6)
C10 C9 C15 122.4(4)
C9 C10 C11 120.8(4)
C1 C11 C12 118.7(4)
C1 C11 C10 122.5(4)
C12 C11 C10 118.9(3)
C11 C12 C13 120.1(3)
C11 C12 C14 119.3(4)
C13 C12 C14 120.6(4)
C3 C13 C12 119.0(3)
C3 C13 C4 121.9(4)
C12 C13 C4 119.0(4)
C16 C14 C15 120.0(4)
C16 C14 C12 119.3(5)
C15 C14 C12 120.7(4)
C8 C15 C14 118.8(5)
C8 C15 C9 123.2(6)
C14 C15 C9 117.9(4)
C6 C16 C14 119.7(6)
C6 C16 C5 121.0(6)
C14 C16 C5 119.3(4)
C20A C17A O1 102.8(7)
C20A C17A C19A 110.7(8)
O1 C17A C19A 108.0(7)
C20A C17A C18A 116.0(8)
O1 C17A C18A 105.2(6)
C19A C17A C18A 113.2(8)
O2 C18A C22A 108.4(7)
O2 C18A C21A 105.7(7)
C22A C18A C21A 110.4(9)
O2 C18A C17A 100.5(6)
C22A C18A C17A 114.8(8)
C21A C18A C17A 116.0(7)
O1 C17B C19B 104.4(7)
O1 C17B C20B 112.0(7)
C19B C17B C20B 111.6(9)
O1 C17B C18B 100.5(7)
C19B C17B C18B 114.9(8)
C20B C17B C18B 112.5(9)
O2 C18B C22B 104.7(7)
O2 C18B C21B 108.2(8)
C22B C18B C21B 109.2(9)
O2 C18B C17B 103.4(7)
C22B C18B C17B 116.6(8)
C21B C18B C17B 113.9(9)
O1 B1 O2 113.7(3)
O1 B1 C2 124.6(3)
O2 B1 C2 121.8(3)
F1 C23 C28 120.7(4)
F1 C23 C24 119.6(4)
C28 C23 C24 119.7(4)
F2 C24 C25 119.9(4)
F2 C24 C23 120.2(4)
C25 C24 C23 119.9(4)
F3 C25 C24 119.7(4)
F3 C25 C26 119.5(4)
C24 C25 C26 120.8(4)
F4 C26 C27 121.0(4)
F4 C26 C25 120.2(4)
C27 C26 C25 118.8(4)
F5 C27 C28 120.6(4)
F5 C27 C26 118.8(4)
C28 C27 C26 120.6(4)
F6 C28 C23 119.8(4)
F6 C28 C27 119.9(4)
C23 C28 C27 120.3(4)

loop_
_geom_bond_atom_site_label_1
_geom_bond_atom_site_label_2
_geom_bond_distance
O1 B1 1.363(5)
O1 C17B 1.418(11)
O1 C17A 1.508(11)
O2 B1 1.366(5)
O2 C18B 1.452(9)
O2 C18A 1.466(9)
C1 C2 1.393(5)
C1 C11 1.402(5)
C2 C3 1.396(5)
C2 B1 1.550(5)
C3 C13 1.396(5)
C4 C5 1.372(6)
C4 C13 1.442(5)
C5 C16 1.426(7)
C6 C7 1.380(8)
C6 C16 1.395(7)
C7 C8 1.383(8)
C8 C15 1.393(6)
C9 C10 1.351(5)
C9 C15 1.419(6)
C10 C11 1.436(5)
C11 C12 1.414(5)
C12 C13 1.418(5)
C12 C14 1.430(5)
C14 C16 1.414(6)
C14 C15 1.415(6)
C17A C20A 1.495(10)
C17A C19A 1.520(10)
C17A C18A 1.540(10)
C18A C22A 1.512(10)
C18A C21A 1.516(10)
C17B C19B 1.492(10)
C17B C20B 1.526(10)
C17B C18B 1.577(10)
C18B C22B 1.515(13)
C18B C21B 1.522(12)
F1 C23 1.345(4)
F2 C24 1.347(4)
F3 C25 1.345(4)
F4 C26 1.336(4)
F5 C27 1.342(4)
F6 C28 1.338(4)
C23 C28 1.366(6)
C23 C24 1.371(5)
C24 C25 1.371(5)
C25 C26 1.374(5)
C26 C27 1.372(5)
C27 C28 1.369(5)
